data_7023811
loop_
_publ_author_name
'Tafili-Kryeziu, Myrvete'
'Weil, Matthias'
'Muranaka, Takahiro'
'Bousseksou, Azzedine'
'Hasegawa, Miki'
'Jun, Akimitsu'
'Linert, Wolfgang'

_publ_section_title
;
 Effect of the counter-anion on the spin-transition properties of a family
 of Fe(ii) tetrazole complexes, [Fe(i4tz)6]X2 (X = ClO4(-), PF6(-),
 SbF6(-), BF4(-)).
;
_journal_issue 44
_journal_name_full 'Dalton transactions (Cambridge, England : 2003)'
_journal_page_first 15796
_journal_page_last 15804
_journal_paper_doi 10.1039/c3dt52339j
_journal_volume 42
_journal_year 2013
_chemical_formula_moiety 'C30 H60 Fe N24, 2(F6 Sb)'
_chemical_formula_sum 'C30 H60 F12 Fe N24 Sb2'
_chemical_formula_weight 1284.37
_chemical_name_systematic
;
?
;
_space_group_IT_number 2
_symmetry_cell_setting triclinic
_symmetry_space_group_name_Hall '-P 1'
_symmetry_space_group_name_H-M 'P -1'
_atom_sites_solution_hydrogens geom
_atom_sites_solution_primary direct
_atom_sites_solution_secondary difmap
_audit_creation_method SHELXL-97
_cell_angle_alpha 76.912(4)
_cell_angle_beta 86.891(4)
_cell_angle_gamma 80.920(4)
_cell_formula_units_Z 3
_cell_length_a 11.1966(9)
_cell_length_b 18.4720(17)
_cell_length_c 19.6593(18)
_cell_measurement_reflns_used 9851
_cell_measurement_temperature 100(2)
_cell_measurement_theta_max 26.853
_cell_measurement_theta_min 2.182
_cell_volume 3910.0(6)
_computing_cell_refinement 'APEX2 (Bruker, 2012)'
_computing_data_collection 'APEX2 (Bruker, 2012)'
_computing_data_reduction 'APEX2 (Bruker, 2012)'
_computing_publication_material 'publCIF (Westrip, 2010)'
_computing_structure_refinement 'SHELXL-97 (Sheldrick, 2008)'
_computing_structure_solution 'SHELXS-97 (Sheldrick, 2008)'
_diffrn_ambient_temperature 100(2)
_diffrn_measured_fraction_theta_full 0.920
_diffrn_measured_fraction_theta_max 0.920
_diffrn_measurement_device_type 'Bruker APEXII CCD'
_diffrn_measurement_method '\w- and \f-scans'
_diffrn_radiation_monochromator graphite
_diffrn_radiation_source 'fine-focus sealed tube'
_diffrn_radiation_type MoK\a
_diffrn_radiation_wavelength 0.71073
_diffrn_reflns_av_R_equivalents 0.0611
_diffrn_reflns_av_sigmaI/netI 0.0688
_diffrn_reflns_limit_h_max 14
_diffrn_reflns_limit_h_min -14
_diffrn_reflns_limit_k_max 22
_diffrn_reflns_limit_k_min -23
_diffrn_reflns_limit_l_max 24
_diffrn_reflns_limit_l_min -24
_diffrn_reflns_number 65207
_diffrn_reflns_theta_full 26.91
_diffrn_reflns_theta_max 26.91
_diffrn_reflns_theta_min 1.06
_diffrn_standards_number 0
_exptl_absorpt_coefficient_mu 1.396
_exptl_absorpt_correction_T_max 0.8730
_exptl_absorpt_correction_T_min 0.5419
_exptl_absorpt_correction_type multi-scan
_exptl_absorpt_process_details
;
SADABS (Bruker, 2012)
;
_exptl_crystal_colour 'light pink'
_exptl_crystal_density_diffrn 1.636
_exptl_crystal_density_method 'not measured'
_exptl_crystal_description plate
_exptl_crystal_F_000 1932
_exptl_crystal_size_max 0.50
_exptl_crystal_size_mid 0.25
_exptl_crystal_size_min 0.10
_refine_diff_density_max 2.875
_refine_diff_density_min -3.219
_refine_diff_density_rms 0.184
_refine_ls_extinction_method none
_refine_ls_goodness_of_fit_ref 1.072
_refine_ls_hydrogen_treatment constr
_refine_ls_matrix_type full
_refine_ls_number_parameters 952
_refine_ls_number_reflns 15573
_refine_ls_number_restraints 0
_refine_ls_restrained_S_all 1.072
_refine_ls_R_factor_all 0.1160
_refine_ls_R_factor_gt 0.0747
_refine_ls_shift/su_max 0.000
_refine_ls_shift/su_mean 0.000
_refine_ls_structure_factor_coef Fsqd
_refine_ls_weighting_details 'calc w=1/[\s^2^(Fo^2^)+(0.0661P)^2^+56.2038P] where P=(Fo^2^+2Fc^2^)/3'
_refine_ls_weighting_scheme calc
_refine_ls_wR_factor_gt 0.1762
_refine_ls_wR_factor_ref 0.2001
_reflns_number_gt 10583
_reflns_number_total 15573
_reflns_threshold_expression >2sigma(I)
_cod_data_source_file c3dt52339j.txt
_cod_data_source_block 100k
_cod_database_code 7023811

loop_
_symmetry_equiv_pos_as_xyz
'x, y, z'
'-x, -y, -z'

loop_
_atom_site_label
_atom_site_type_symbol
_atom_site_fract_x
_atom_site_fract_y
_atom_site_fract_z
_atom_site_U_iso_or_equiv
_atom_site_adp_type
_atom_site_occupancy
_atom_site_symmetry_multiplicity
_atom_site_calc_flag
_atom_site_refinement_flags
Fe2 Fe 0.84095(10) 0.31847(7) 0.35362(6) 0.0185(3) Uani 1 1 d .
N13 N 0.9816(6) 0.2203(4) 0.3783(4) 0.0231(16) Uani 1 1 d .
C16 C 1.0125(8) 0.1634(5) 0.3477(5) 0.028(2) Uani 1 1 d .
H16 H 0.9718 0.1552 0.3107 0.033 Uiso 1 1 calc R
N16 N 1.1088(6) 0.1201(4) 0.3767(4) 0.0227(16) Uani 1 1 d .
N14 N 1.0652(7) 0.2102(5) 0.4292(5) 0.038(2) Uani 1 1 d .
N29 N 0.8475(6) 0.3085(4) 0.2450(4) 0.0203(15) Uani 1 1 d .
N30 N 0.9242(6) 0.3423(4) 0.1959(4) 0.0254(17) Uani 1 1 d .
N31 N 0.8947(6) 0.3387(5) 0.1341(4) 0.0297(18) Uani 1 1 d .
N32 N 0.7959(6) 0.3028(4) 0.1431(4) 0.0206(15) Uani 1 1 d .
N17 N 0.8421(6) 0.3299(4) 0.4609(4) 0.0225(16) Uani 1 1 d .
N18 N 0.7773(7) 0.2918(5) 0.5147(4) 0.0297(18) Uani 1 1 d .
N19 N 0.8106(7) 0.3006(5) 0.5740(4) 0.0327(19) Uani 1 1 d .
N20 N 0.8988(6) 0.3441(4) 0.5591(4) 0.0234(16) Uani 1 1 d .
N33 N 0.6992(6) 0.2493(4) 0.3760(4) 0.0202(15) Uani 1 1 d .
N34 N 0.7113(6) 0.1764(4) 0.3706(4) 0.0230(16) Uani 1 1 d .
N35 N 0.6129(6) 0.1494(4) 0.3922(4) 0.0252(17) Uani 1 1 d .
N36 N 0.5367(6) 0.2059(4) 0.4121(4) 0.0228(16) Uani 1 1 d .
N21 N 0.9789(6) 0.3908(4) 0.3300(4) 0.0186(15) Uani 1 1 d .
N22 N 0.9576(6) 0.4663(4) 0.3270(4) 0.0252(17) Uani 1 1 d .
N24 N 1.1317(6) 0.4409(4) 0.2823(4) 0.0218(16) Uani 1 1 d .
N23 N 1.0489(6) 0.4970(4) 0.2980(4) 0.0244(16) Uani 1 1 d .
N28 N 0.5762(6) 0.5212(4) 0.3098(4) 0.0268(17) Uani 1 1 d .
N26 N 0.6106(7) 0.4166(5) 0.2786(4) 0.034(2) Uani 1 1 d .
N25 N 0.7004(6) 0.4164(4) 0.3234(4) 0.0206(15) Uani 1 1 d .
N27 N 0.5369(7) 0.4791(4) 0.2699(4) 0.0307(18) Uani 1 1 d .
C20 C 1.1996(15) -0.0842(7) 0.3686(8) 0.083(5) Uani 1 1 d .
H20A H 1.2844 -0.0911 0.3779 0.124 Uiso 1 1 calc R
H20B H 1.1881 -0.0720 0.3191 0.124 Uiso 1 1 calc R
H20C H 1.1676 -0.1296 0.3890 0.124 Uiso 1 1 calc R
C36 C 0.7694(7) 0.2851(5) 0.2093(4) 0.0204(18) Uani 1 1 d .
H36 H 0.7056 0.2600 0.2287 0.025 Uiso 1 1 calc R
C37 C 0.7322(7) 0.2952(5) 0.0820(4) 0.0230(19) Uani 1 1 d .
H37A H 0.7084 0.2455 0.0907 0.028 Uiso 1 1 calc R
H37B H 0.7860 0.3006 0.0414 0.028 Uiso 1 1 calc R
C38 C 0.6202(7) 0.3548(5) 0.0677(4) 0.025(2) Uani 1 1 d .
H38 H 0.5633 0.3453 0.1072 0.030 Uiso 1 1 calc R
C21 C 0.9169(7) 0.3609(5) 0.4909(4) 0.0194(18) Uani 1 1 d .
H21 H 0.9734 0.3901 0.4676 0.023 Uiso 1 1 calc R
C22 C 0.9651(8) 0.3616(5) 0.6146(5) 0.026(2) Uani 1 1 d .
H22A H 0.9076 0.3793 0.6481 0.032 Uiso 1 1 calc R
H22B H 1.0113 0.4017 0.5942 0.032 Uiso 1 1 calc R
C24 C 1.1371(8) 0.2599(6) 0.6005(5) 0.033(2) Uani 1 1 d .
H24A H 1.0916 0.2417 0.5696 0.049 Uiso 1 1 calc R
H24B H 1.1932 0.2191 0.6256 0.049 Uiso 1 1 calc R
H24C H 1.1807 0.2980 0.5739 0.049 Uiso 1 1 calc R
C23 C 1.0507(8) 0.2932(5) 0.6523(5) 0.026(2) Uani 1 1 d .
H23 H 1.0026 0.2549 0.6768 0.031 Uiso 1 1 calc R
C25 C 1.1189(9) 0.3184(6) 0.7062(5) 0.034(2) Uani 1 1 d .
H25A H 1.1622 0.3582 0.6830 0.052 Uiso 1 1 calc R
H25B H 1.1749 0.2767 0.7300 0.052 Uiso 1 1 calc R
H25C H 1.0622 0.3361 0.7394 0.052 Uiso 1 1 calc R
C41 C 0.5902(7) 0.2659(5) 0.4019(4) 0.0237(19) Uani 1 1 d .
H41 H 0.5568 0.3120 0.4114 0.028 Uiso 1 1 calc R
C42 C 0.4143(7) 0.1968(6) 0.4413(5) 0.026(2) Uani 1 1 d .
H42A H 0.3795 0.1648 0.4174 0.032 Uiso 1 1 calc R
H42B H 0.3637 0.2455 0.4326 0.032 Uiso 1 1 calc R
C44 C 0.4734(9) 0.2075(6) 0.5605(5) 0.034(2) Uani 1 1 d .
H44A H 0.4670 0.1856 0.6095 0.050 Uiso 1 1 calc R
H44B H 0.4334 0.2586 0.5512 0.050 Uiso 1 1 calc R
H44C H 0.5571 0.2064 0.5468 0.050 Uiso 1 1 calc R
C43 C 0.4139(8) 0.1628(6) 0.5191(5) 0.032(2) Uani 1 1 d .
H43 H 0.3290 0.1653 0.5346 0.038 Uiso 1 1 calc R
C45 C 0.4682(10) 0.0809(6) 0.5349(6) 0.046(3) Uani 1 1 d .
H45A H 0.4240 0.0539 0.5112 0.069 Uiso 1 1 calc R
H45B H 0.4639 0.0609 0.5843 0.069 Uiso 1 1 calc R
H45C H 0.5512 0.0760 0.5193 0.069 Uiso 1 1 calc R
C26 C 1.0880(7) 0.3778(5) 0.3015(4) 0.0180(17) Uani 1 1 d .
H26 H 1.1271 0.3311 0.2960 0.022 Uiso 1 1 calc R
C27 C 1.2450(7) 0.4549(5) 0.2452(4) 0.0227(19) Uani 1 1 d .
H27A H 1.3100 0.4162 0.2658 0.027 Uiso 1 1 calc R
H27B H 1.2638 0.5030 0.2500 0.027 Uiso 1 1 calc R
C28 C 1.2367(7) 0.4553(5) 0.1682(5) 0.026(2) Uani 1 1 d .
H28 H 1.2181 0.4062 0.1646 0.031 Uiso 1 1 calc R
C30 C 1.3592(8) 0.4647(6) 0.1335(5) 0.032(2) Uani 1 1 d .
H30A H 1.3767 0.5140 0.1331 0.048 Uiso 1 1 calc R
H30B H 1.3582 0.4584 0.0863 0.048 Uiso 1 1 calc R
H30C H 1.4203 0.4276 0.1589 0.048 Uiso 1 1 calc R
C29 C 1.1367(9) 0.5158(6) 0.1317(5) 0.034(2) Uani 1 1 d .
H29A H 1.1531 0.5645 0.1345 0.051 Uiso 1 1 calc R
H29B H 1.0602 0.5075 0.1542 0.051 Uiso 1 1 calc R
H29C H 1.1340 0.5133 0.0836 0.051 Uiso 1 1 calc R
C17 C 1.1791(9) 0.0514(6) 0.3605(5) 0.037(2) Uani 1 1 d .
H17A H 1.2632 0.0490 0.3717 0.044 Uiso 1 1 calc R
H17B H 1.1754 0.0541 0.3108 0.044 Uiso 1 1 calc R
C18 C 1.1337(10) -0.0200(6) 0.4003(6) 0.045(3) Uani 1 1 d .
H18 H 1.0468 -0.0152 0.3925 0.054 Uiso 1 1 calc R
C19 C 1.1538(10) -0.0341(8) 0.4779(6) 0.054(3) Uani 1 1 d .
H19A H 1.2389 -0.0410 0.4863 0.080 Uiso 1 1 calc R
H19B H 1.1211 -0.0784 0.5013 0.080 Uiso 1 1 calc R
H19C H 1.1141 0.0083 0.4953 0.080 Uiso 1 1 calc R
C33 C 0.5505(10) 0.6568(6) 0.2510(6) 0.045(3) Uani 1 1 d .
H33 H 0.6386 0.6542 0.2503 0.054 Uiso 1 1 calc R
C35 C 0.4929(17) 0.7324(8) 0.2647(9) 0.092(6) Uani 1 1 d .
H35A H 0.5108 0.7717 0.2262 0.138 Uiso 1 1 calc R
H35B H 0.5248 0.7395 0.3068 0.138 Uiso 1 1 calc R
H35C H 0.4069 0.7338 0.2699 0.138 Uiso 1 1 calc R
C34 C 0.5123(11) 0.6480(7) 0.1807(6) 0.052(3) Uani 1 1 d .
H34A H 0.4263 0.6491 0.1811 0.078 Uiso 1 1 calc R
H34B H 0.5520 0.6009 0.1720 0.078 Uiso 1 1 calc R
H34C H 0.5345 0.6884 0.1447 0.078 Uiso 1 1 calc R
C32 C 0.5142(9) 0.5958(6) 0.3122(5) 0.036(2) Uani 1 1 d .
H32A H 0.5323 0.6076 0.3558 0.043 Uiso 1 1 calc R
H32B H 0.4276 0.5959 0.3115 0.043 Uiso 1 1 calc R
C31 C 0.6770(7) 0.4824(5) 0.3410(5) 0.025(2) Uani 1 1 d .
H31 H 0.7234 0.4990 0.3705 0.030 Uiso 1 1 calc R
N15 N 1.1414(7) 0.1503(5) 0.4280(5) 0.041(2) Uani 1 1 d .
C40 C 0.5610(8) 0.3459(6) 0.0020(5) 0.033(2) Uani 1 1 d .
H40A H 0.4872 0.3807 -0.0064 0.049 Uiso 1 1 calc R
H40B H 0.5435 0.2955 0.0087 0.049 Uiso 1 1 calc R
H40C H 0.6152 0.3560 -0.0374 0.049 Uiso 1 1 calc R
C39 C 0.6514(8) 0.4319(5) 0.0602(5) 0.031(2) Uani 1 1 d .
H39A H 0.6848 0.4358 0.1030 0.046 Uiso 1 1 calc R
H39B H 0.5797 0.4682 0.0500 0.046 Uiso 1 1 calc R
H39C H 0.7097 0.4413 0.0229 0.046 Uiso 1 1 calc R
Fe1 Fe 0.5000 0.0000 0.0000 0.0178(4) Uani 1 2 d S
N1 N 0.3610(6) 0.0992(4) -0.0188(4) 0.0192(15) Uani 1 1 d .
N2 N 0.2686(7) 0.1082(5) -0.0647(4) 0.0327(19) Uani 1 1 d .
N3 N 0.1947(6) 0.1691(5) -0.0621(4) 0.0293(18) Uani 1 1 d .
N4 N 0.2381(6) 0.2000(4) -0.0142(4) 0.0228(16) Uani 1 1 d .
N5 N 0.5076(6) 0.0014(4) 0.1111(3) 0.0185(15) Uani 1 1 d .
N6 N 0.4436(7) -0.0398(5) 0.1626(4) 0.0312(19) Uani 1 1 d .
N7 N 0.4806(7) -0.0383(5) 0.2233(4) 0.0318(19) Uani 1 1 d .
N8 N 0.5706(6) 0.0053(4) 0.2113(4) 0.0196(15) Uani 1 1 d .
N9 N 0.3593(6) -0.0720(4) 0.0219(4) 0.0211(15) Uani 1 1 d .
N10 N 0.3718(6) -0.1410(4) 0.0067(4) 0.0235(16) Uani 1 1 d .
N11 N 0.2767(6) -0.1722(4) 0.0279(4) 0.0250(16) Uani 1 1 d .
N12 N 0.2011(6) -0.1226(4) 0.0573(3) 0.0182(15) Uani 1 1 d .
C15 C 0.1528(10) -0.2696(6) 0.1606(7) 0.049(3) Uani 1 1 d .
H15A H 0.1084 -0.2906 0.1313 0.074 Uiso 1 1 calc R
H15B H 0.1535 -0.2997 0.2073 0.074 Uiso 1 1 calc R
H15C H 0.2343 -0.2688 0.1429 0.074 Uiso 1 1 calc R
C1 C 0.3379(7) 0.1565(5) 0.0115(5) 0.025(2) Uani 1 1 d .
H1 H 0.3846 0.1652 0.0457 0.030 Uiso 1 1 calc R
C2 C 0.1738(8) 0.2683(5) 0.0048(5) 0.030(2) Uani 1 1 d .
H2A H 0.1908 0.2669 0.0529 0.036 Uiso 1 1 calc R
H2B H 0.0875 0.2691 0.0015 0.036 Uiso 1 1 calc R
C3 C 0.2086(8) 0.3397(6) -0.0411(5) 0.033(2) Uani 1 1 d .
H3 H 0.2964 0.3376 -0.0397 0.039 Uiso 1 1 calc R
C5 C 0.1726(10) 0.3509(6) -0.1159(6) 0.045(3) Uani 1 1 d .
H5A H 0.2101 0.3088 -0.1343 0.067 Uiso 1 1 calc R
H5B H 0.1986 0.3960 -0.1430 0.067 Uiso 1 1 calc R
H5C H 0.0863 0.3552 -0.1181 0.067 Uiso 1 1 calc R
C4 C 0.1468(10) 0.4050(6) -0.0091(6) 0.044(3) Uani 1 1 d .
H4A H 0.0608 0.4061 -0.0082 0.066 Uiso 1 1 calc R
H4B H 0.1668 0.4515 -0.0368 0.066 Uiso 1 1 calc R
H4C H 0.1744 0.3980 0.0376 0.066 Uiso 1 1 calc R
C6 C 0.5856(7) 0.0281(5) 0.1437(4) 0.0167(17) Uani 1 1 d .
H6 H 0.6421 0.0582 0.1220 0.020 Uiso 1 1 calc R
C7 C 0.6401(7) 0.0152(5) 0.2682(5) 0.0248(19) Uani 1 1 d .
H7A H 0.5847 0.0297 0.3042 0.030 Uiso 1 1 calc R
H7B H 0.6871 0.0556 0.2508 0.030 Uiso 1 1 calc R
C9 C 0.8039(8) -0.0882(6) 0.2457(5) 0.030(2) Uani 1 1 d .
H9A H 0.7546 -0.1075 0.2176 0.046 Uiso 1 1 calc R
H9B H 0.8637 -0.1281 0.2686 0.046 Uiso 1 1 calc R
H9C H 0.8434 -0.0495 0.2165 0.046 Uiso 1 1 calc R
C8 C 0.7248(7) -0.0556(5) 0.3002(5) 0.0236(19) Uani 1 1 d .
H8 H 0.6756 -0.0934 0.3245 0.028 Uiso 1 1 calc R
C10 C 0.8019(8) -0.0367(6) 0.3549(5) 0.030(2) Uani 1 1 d .
H10A H 0.8524 -0.0007 0.3320 0.044 Uiso 1 1 calc R
H10B H 0.8516 -0.0817 0.3785 0.044 Uiso 1 1 calc R
H10C H 0.7495 -0.0161 0.3884 0.044 Uiso 1 1 calc R
C11 C 0.2529(7) -0.0619(5) 0.0528(4) 0.0212(18) Uani 1 1 d .
H11 H 0.2195 -0.0193 0.0689 0.025 Uiso 1 1 calc R
C12 C 0.0833(7) -0.1405(5) 0.0884(4) 0.0237(19) Uani 1 1 d .
H12A H 0.0463 -0.1654 0.0584 0.028 Uiso 1 1 calc R
H12B H 0.0305 -0.0939 0.0903 0.028 Uiso 1 1 calc R
C13 C 0.0928(8) -0.1900(6) 0.1608(5) 0.031(2) Uani 1 1 d .
H13 H 0.0100 -0.1932 0.1787 0.038 Uiso 1 1 calc R
C14 C 0.1548(9) -0.1551(6) 0.2105(5) 0.040(3) Uani 1 1 d .
H14A H 0.2362 -0.1502 0.1943 0.060 Uiso 1 1 calc R
H14B H 0.1561 -0.1868 0.2566 0.060 Uiso 1 1 calc R
H14C H 0.1110 -0.1063 0.2118 0.060 Uiso 1 1 calc R
Sb1 Sb 0.38029(5) 0.21124(3) 0.21750(3) 0.02160(16) Uani 1 1 d .
F1 F 0.4253(6) 0.2834(3) 0.2613(3) 0.0458(16) Uani 1 1 d .
F2 F 0.5419(4) 0.1878(3) 0.1888(3) 0.0384(14) Uani 1 1 d .
F3 F 0.3545(5) 0.2833(3) 0.1336(3) 0.0309(12) Uani 1 1 d .
F4 F 0.2181(5) 0.2361(3) 0.2468(3) 0.0419(15) Uani 1 1 d .
F5 F 0.3395(4) 0.1391(3) 0.1723(3) 0.0283(12) Uani 1 1 d .
F6 F 0.4101(5) 0.1355(3) 0.2992(3) 0.0348(13) Uani 1 1 d .
Sb2 Sb 0.98802(5) 0.10350(3) 0.14033(3) 0.02341(16) Uani 1 1 d .
F7 F 0.9451(5) 0.0330(3) 0.0944(3) 0.0442(15) Uani 1 1 d .
F8 F 0.9540(4) 0.1813(3) 0.0613(2) 0.0241(11) Uani 1 1 d .
F9 F 0.8262(5) 0.1243(3) 0.1711(3) 0.0411(15) Uani 1 1 d .
F10 F 1.1495(5) 0.0817(3) 0.1091(3) 0.0409(14) Uani 1 1 d .
F11 F 1.0179(5) 0.0302(4) 0.2231(3) 0.0486(17) Uani 1 1 d .
F12 F 1.0281(5) 0.1750(3) 0.1865(3) 0.0381(14) Uani 1 1 d .
Sb3 Sb 0.30114(5) 0.45137(4) 0.46294(3) 0.02310(16) Uani 1 1 d .
F13 F 0.4635(5) 0.4201(4) 0.4391(3) 0.0441(15) Uani 1 1 d .
F14 F 0.3225(5) 0.3932(3) 0.5548(3) 0.0400(14) Uani 1 1 d .
F15 F 0.3414(5) 0.5333(3) 0.4950(3) 0.0301(12) Uani 1 1 d .
F16 F 0.1385(4) 0.4788(3) 0.4868(3) 0.0360(13) Uani 1 1 d .
F17 F 0.2552(5) 0.3714(3) 0.4318(3) 0.0405(14) Uani 1 1 d .
F18 F 0.2736(4) 0.5151(3) 0.3751(3) 0.0287(12) Uani 1 1 d .

loop_
_atom_site_aniso_label
_atom_site_aniso_U_11
_atom_site_aniso_U_22
_atom_site_aniso_U_33
_atom_site_aniso_U_23
_atom_site_aniso_U_13
_atom_site_aniso_U_12
Fe2 0.0107(5) 0.0297(7) 0.0218(6) -0.0177(5) 0.0020(5) -0.0064(5)
N13 0.016(3) 0.037(5) 0.020(4) -0.013(3) 0.002(3) -0.009(3)
C16 0.029(5) 0.036(6) 0.025(5) -0.019(4) 0.003(4) -0.008(4)
N16 0.017(3) 0.029(4) 0.027(4) -0.017(3) 0.001(3) -0.005(3)
N14 0.026(4) 0.050(6) 0.048(5) -0.032(4) -0.017(4) 0.000(4)
N29 0.013(3) 0.030(4) 0.021(4) -0.013(3) 0.002(3) -0.002(3)
N30 0.021(4) 0.041(5) 0.020(4) -0.014(3) 0.006(3) -0.013(3)
N31 0.016(3) 0.052(5) 0.026(4) -0.018(4) 0.002(3) -0.009(3)
N32 0.017(3) 0.025(4) 0.023(4) -0.014(3) 0.001(3) -0.003(3)
N17 0.018(3) 0.030(4) 0.026(4) -0.017(3) 0.002(3) -0.008(3)
N18 0.024(4) 0.045(5) 0.025(4) -0.015(4) 0.009(3) -0.015(4)
N19 0.027(4) 0.048(5) 0.030(4) -0.016(4) 0.005(3) -0.018(4)
N20 0.017(3) 0.032(4) 0.026(4) -0.015(3) 0.004(3) -0.009(3)
N33 0.017(3) 0.027(4) 0.020(4) -0.012(3) 0.003(3) -0.006(3)
N34 0.014(3) 0.027(4) 0.033(4) -0.015(3) 0.002(3) -0.007(3)
N35 0.017(3) 0.039(5) 0.026(4) -0.017(3) 0.003(3) -0.010(3)
N36 0.012(3) 0.037(5) 0.026(4) -0.020(3) 0.002(3) -0.007(3)
N21 0.016(3) 0.022(4) 0.024(4) -0.013(3) 0.002(3) -0.010(3)
N22 0.012(3) 0.038(5) 0.030(4) -0.019(4) 0.004(3) -0.005(3)
N24 0.014(3) 0.031(4) 0.025(4) -0.016(3) 0.002(3) -0.004(3)
N23 0.017(3) 0.024(4) 0.039(4) -0.021(3) 0.005(3) -0.005(3)
N28 0.016(3) 0.033(5) 0.034(4) -0.015(4) -0.004(3) -0.003(3)
N26 0.024(4) 0.050(6) 0.034(5) -0.022(4) -0.008(3) -0.003(4)
N25 0.010(3) 0.025(4) 0.032(4) -0.016(3) -0.002(3) -0.003(3)
N27 0.025(4) 0.029(5) 0.043(5) -0.018(4) -0.014(4) 0.001(3)
C20 0.116(13) 0.046(8) 0.093(11) -0.035(8) -0.065(10) 0.015(8)
C36 0.014(4) 0.036(5) 0.016(4) -0.014(4) 0.002(3) -0.008(4)
C37 0.018(4) 0.031(5) 0.023(5) -0.015(4) -0.007(3) 0.001(4)
C38 0.016(4) 0.040(6) 0.021(4) -0.011(4) 0.000(3) -0.005(4)
C21 0.015(4) 0.026(5) 0.021(4) -0.010(4) 0.001(3) -0.006(3)
C22 0.025(4) 0.029(5) 0.031(5) -0.019(4) -0.001(4) -0.005(4)
C24 0.027(5) 0.044(6) 0.025(5) -0.009(4) 0.006(4) 0.001(4)
C23 0.020(4) 0.028(5) 0.032(5) -0.012(4) -0.001(4) -0.007(4)
C25 0.035(5) 0.037(6) 0.033(5) -0.010(4) -0.010(4) -0.006(4)
C41 0.015(4) 0.036(5) 0.024(5) -0.017(4) 0.003(3) -0.003(4)
C42 0.016(4) 0.044(6) 0.027(5) -0.022(4) 0.010(4) -0.013(4)
C44 0.035(5) 0.040(6) 0.030(5) -0.014(5) 0.002(4) -0.011(4)
C43 0.020(4) 0.038(6) 0.043(6) -0.018(5) 0.012(4) -0.013(4)
C45 0.040(6) 0.039(6) 0.062(8) -0.021(6) 0.023(5) -0.012(5)
C26 0.016(4) 0.020(5) 0.022(4) -0.012(4) -0.003(3) -0.002(3)
C27 0.016(4) 0.029(5) 0.027(5) -0.014(4) 0.005(3) -0.007(4)
C28 0.020(4) 0.028(5) 0.032(5) -0.013(4) 0.004(4) -0.006(4)
C30 0.026(5) 0.043(6) 0.028(5) -0.012(4) 0.010(4) -0.007(4)
C29 0.032(5) 0.034(6) 0.034(6) -0.009(4) 0.002(4) -0.001(4)
C17 0.031(5) 0.037(6) 0.041(6) -0.017(5) -0.012(4) 0.012(4)
C18 0.037(6) 0.034(6) 0.069(8) -0.019(6) -0.022(5) -0.006(5)
C19 0.033(6) 0.073(9) 0.050(7) 0.002(6) -0.011(5) -0.012(6)
C33 0.037(6) 0.028(6) 0.072(8) -0.018(6) -0.019(6) 0.000(5)
C35 0.132(15) 0.047(9) 0.106(13) -0.043(9) -0.055(11) 0.014(9)
C34 0.043(6) 0.066(9) 0.047(7) -0.006(6) -0.009(5) -0.014(6)
C32 0.028(5) 0.043(6) 0.040(6) -0.022(5) -0.004(4) 0.004(4)
C31 0.019(4) 0.037(6) 0.024(5) -0.014(4) -0.002(3) -0.003(4)
N15 0.021(4) 0.057(6) 0.056(6) -0.036(5) -0.013(4) -0.004(4)
C40 0.024(5) 0.037(6) 0.041(6) -0.015(5) -0.013(4) 0.001(4)
C39 0.026(5) 0.037(6) 0.031(5) -0.013(4) -0.002(4) -0.006(4)
Fe1 0.0123(7) 0.0267(10) 0.0186(8) -0.0147(7) 0.0028(6) -0.0029(7)
N1 0.014(3) 0.025(4) 0.023(4) -0.016(3) -0.001(3) -0.001(3)
N2 0.022(4) 0.043(5) 0.040(5) -0.023(4) -0.013(3) -0.001(4)
N3 0.019(4) 0.036(5) 0.039(5) -0.021(4) -0.009(3) 0.000(3)
N4 0.013(3) 0.037(5) 0.023(4) -0.016(3) 0.001(3) -0.001(3)
N5 0.016(3) 0.028(4) 0.014(3) -0.011(3) 0.001(3) -0.004(3)
N6 0.025(4) 0.051(5) 0.026(4) -0.016(4) 0.004(3) -0.017(4)
N7 0.025(4) 0.052(5) 0.026(4) -0.016(4) 0.005(3) -0.021(4)
N8 0.017(3) 0.023(4) 0.020(4) -0.008(3) -0.001(3) -0.001(3)
N9 0.021(3) 0.026(4) 0.021(4) -0.014(3) 0.002(3) -0.005(3)
N10 0.020(3) 0.029(4) 0.027(4) -0.016(3) 0.006(3) -0.010(3)
N11 0.019(3) 0.029(4) 0.033(4) -0.017(3) 0.006(3) -0.006(3)
N12 0.010(3) 0.028(4) 0.022(4) -0.016(3) 0.000(3) -0.003(3)
C15 0.039(6) 0.040(7) 0.068(8) -0.011(6) 0.009(6) -0.007(5)
C1 0.019(4) 0.032(5) 0.027(5) -0.017(4) 0.000(4) 0.002(4)
C2 0.024(4) 0.032(6) 0.036(5) -0.018(4) 0.003(4) 0.005(4)
C3 0.025(5) 0.034(6) 0.045(6) -0.017(5) -0.001(4) -0.010(4)
C5 0.048(7) 0.037(6) 0.047(7) -0.007(5) 0.003(5) -0.002(5)
C4 0.048(6) 0.030(6) 0.059(7) -0.018(5) -0.014(5) 0.000(5)
C6 0.022(4) 0.022(5) 0.006(4) -0.003(3) -0.006(3) -0.004(3)
C7 0.019(4) 0.034(5) 0.026(5) -0.012(4) 0.004(4) -0.010(4)
C9 0.020(4) 0.037(6) 0.033(5) -0.008(4) 0.005(4) -0.002(4)
C8 0.018(4) 0.030(5) 0.026(5) -0.011(4) 0.001(3) -0.006(4)
C10 0.024(4) 0.036(6) 0.031(5) -0.008(4) -0.007(4) -0.009(4)
C11 0.022(4) 0.027(5) 0.019(4) -0.014(4) 0.006(3) -0.006(4)
C12 0.015(4) 0.036(5) 0.025(5) -0.016(4) 0.006(3) -0.009(4)
C13 0.019(4) 0.046(6) 0.034(5) -0.019(5) 0.006(4) -0.010(4)
C14 0.036(6) 0.056(7) 0.031(6) -0.008(5) 0.001(4) -0.018(5)
Sb1 0.0163(3) 0.0279(3) 0.0249(3) -0.0151(3) 0.0000(2) -0.0029(2)
F1 0.057(4) 0.039(4) 0.053(4) -0.027(3) -0.017(3) -0.014(3)
F2 0.015(2) 0.045(4) 0.048(4) 0.001(3) 0.007(2) -0.001(2)
F3 0.031(3) 0.026(3) 0.036(3) -0.009(2) -0.003(2) -0.004(2)
F4 0.033(3) 0.044(4) 0.051(4) -0.024(3) 0.012(3) 0.005(3)
F5 0.031(3) 0.031(3) 0.030(3) -0.020(2) -0.002(2) -0.005(2)
F6 0.025(3) 0.050(4) 0.027(3) -0.005(3) -0.002(2) -0.005(2)
Sb2 0.0172(3) 0.0287(4) 0.0261(3) -0.0116(3) 0.0049(2) -0.0026(2)
F7 0.048(4) 0.034(3) 0.062(4) -0.029(3) -0.010(3) -0.012(3)
F8 0.026(2) 0.026(3) 0.024(3) -0.012(2) 0.005(2) -0.007(2)
F9 0.020(3) 0.049(4) 0.047(4) -0.003(3) 0.017(2) -0.001(2)
F10 0.031(3) 0.049(4) 0.046(4) -0.020(3) 0.012(3) -0.005(3)
F11 0.032(3) 0.049(4) 0.051(4) 0.019(3) -0.001(3) -0.005(3)
F12 0.038(3) 0.045(4) 0.036(3) -0.022(3) -0.003(3) 0.002(3)
Sb3 0.0173(3) 0.0320(4) 0.0249(3) -0.0167(3) -0.0002(2) -0.0031(2)
F13 0.033(3) 0.053(4) 0.046(4) -0.019(3) 0.012(3) 0.001(3)
F14 0.035(3) 0.039(3) 0.047(4) -0.005(3) -0.005(3) -0.014(3)
F15 0.032(3) 0.033(3) 0.029(3) -0.017(2) -0.006(2) -0.002(2)
F16 0.018(3) 0.041(3) 0.048(3) -0.009(3) 0.007(2) -0.004(2)
F17 0.039(3) 0.047(4) 0.045(4) -0.024(3) -0.011(3) -0.014(3)
F18 0.027(3) 0.025(3) 0.035(3) -0.009(2) -0.003(2) -0.003(2)

loop_
_atom_type_symbol
_atom_type_description
_atom_type_scat_dispersion_real
_atom_type_scat_dispersion_imag
_atom_type_scat_source
C C 0.0033 0.0016 'International Tables Vol C Tables 4.2.6.8 and 6.1.1.4'
H H 0.0000 0.0000 'International Tables Vol C Tables 4.2.6.8 and 6.1.1.4'
F F 0.0171 0.0103 'International Tables Vol C Tables 4.2.6.8 and 6.1.1.4'
Fe Fe 0.3463 0.8444 'International Tables Vol C Tables 4.2.6.8 and 6.1.1.4'
N N 0.0061 0.0033 'International Tables Vol C Tables 4.2.6.8 and 6.1.1.4'
Sb Sb -0.5866 1.5461 'International Tables Vol C Tables 4.2.6.8 and 6.1.1.4'

loop_
_geom_angle_atom_site_label_1
_geom_angle_atom_site_label_2
_geom_angle_atom_site_label_3
_geom_angle
_geom_angle_site_symmetry_1
_geom_angle_site_symmetry_3
N33 Fe2 N21 178.2(3) . .
N33 Fe2 N17 92.3(3) . .
N21 Fe2 N17 87.9(3) . .
N33 Fe2 N29 90.0(3) . .
N21 Fe2 N29 89.7(3) . .
N17 Fe2 N29 177.5(3) . .
N33 Fe2 N13 91.9(3) . .
N21 Fe2 N13 89.9(3) . .
N17 Fe2 N13 89.4(3) . .
N29 Fe2 N13 89.8(3) . .
N33 Fe2 N25 88.1(3) . .
N21 Fe2 N25 90.1(3) . .
N17 Fe2 N25 93.4(3) . .
N29 Fe2 N25 87.4(3) . .
N13 Fe2 N25 177.2(3) . .
C16 N13 N14 105.2(7) . .
C16 N13 Fe2 130.9(6) . .
N14 N13 Fe2 123.8(6) . .
N16 C16 N13 110.2(8) . .
N16 C16 H16 124.9 . .
N13 C16 H16 124.9 . .
C16 N16 N15 107.5(7) . .
C16 N16 C17 131.0(7) . .
N15 N16 C17 121.6(7) . .
N15 N14 N13 109.4(7) . .
C36 N29 N30 105.4(6) . .
C36 N29 Fe2 130.2(5) . .
N30 N29 Fe2 123.1(5) . .
N31 N30 N29 110.2(7) . .
N30 N31 N32 106.2(7) . .
C36 N32 N31 108.9(7) . .
C36 N32 C37 130.6(7) . .
N31 N32 C37 120.3(7) . .
C21 N17 N18 105.3(7) . .
C21 N17 Fe2 129.2(6) . .
N18 N17 Fe2 124.4(5) . .
N19 N18 N17 110.3(7) . .
N18 N19 N20 106.3(7) . .
C21 N20 N19 108.9(7) . .
C21 N20 C22 129.2(7) . .
N19 N20 C22 121.7(7) . .
C41 N33 N34 106.8(7) . .
C41 N33 Fe2 128.0(6) . .
N34 N33 Fe2 124.9(5) . .
N35 N34 N33 109.8(6) . .
N34 N35 N36 106.0(7) . .
C41 N36 N35 109.4(7) . .
C41 N36 C42 128.0(7) . .
N35 N36 C42 122.6(7) . .
C26 N21 N22 105.6(6) . .
C26 N21 Fe2 128.9(6) . .
N22 N21 Fe2 123.9(5) . .
N23 N22 N21 110.0(6) . .
C26 N24 N23 108.7(7) . .
C26 N24 C27 128.8(7) . .
N23 N24 C27 122.4(7) . .
N22 N23 N24 106.5(7) . .
C31 N28 N27 107.7(7) . .
C31 N28 C32 130.4(8) . .
N27 N28 C32 121.9(7) . .
N27 N26 N25 110.5(7) . .
C31 N25 N26 105.3(7) . .
C31 N25 Fe2 133.3(6) . .
N26 N25 Fe2 121.4(5) . .
N26 N27 N28 107.1(7) . .
C18 C20 H20A 109.5 . .
C18 C20 H20B 109.5 . .
H20A C20 H20B 109.5 . .
C18 C20 H20C 109.5 . .
H20A C20 H20C 109.5 . .
H20B C20 H20C 109.5 . .
N32 C36 N29 109.4(7) . .
N32 C36 H36 125.3 . .
N29 C36 H36 125.3 . .
N32 C37 C38 110.4(7) . .
N32 C37 H37A 109.6 . .
C38 C37 H37A 109.6 . .
N32 C37 H37B 109.6 . .
C38 C37 H37B 109.6 . .
H37A C37 H37B 108.1 . .
C39 C38 C37 111.4(7) . .
C39 C38 C40 112.1(8) . .
C37 C38 C40 107.9(7) . .
C39 C38 H38 108.5 . .
C37 C38 H38 108.5 . .
C40 C38 H38 108.5 . .
N17 C21 N20 109.2(7) . .
N17 C21 H21 125.4 . .
N20 C21 H21 125.4 . .
N20 C22 C23 111.9(7) . .
N20 C22 H22A 109.2 . .
C23 C22 H22A 109.2 . .
N20 C22 H22B 109.2 . .
C23 C22 H22B 109.2 . .
H22A C22 H22B 107.9 . .
C23 C24 H24A 109.5 . .
C23 C24 H24B 109.5 . .
H24A C24 H24B 109.5 . .
C23 C24 H24C 109.5 . .
H24A C24 H24C 109.5 . .
H24B C24 H24C 109.5 . .
C24 C23 C22 111.0(8) . .
C24 C23 C25 111.9(8) . .
C22 C23 C25 107.6(7) . .
C24 C23 H23 108.8 . .
C22 C23 H23 108.8 . .
C25 C23 H23 108.8 . .
C23 C25 H25A 109.5 . .
C23 C25 H25B 109.5 . .
H25A C25 H25B 109.5 . .
C23 C25 H25C 109.5 . .
H25A C25 H25C 109.5 . .
H25B C25 H25C 109.5 . .
N36 C41 N33 108.0(8) . .
N36 C41 H41 126.0 . .
N33 C41 H41 126.0 . .
N36 C42 C43 113.0(7) . .
N36 C42 H42A 109.0 . .
C43 C42 H42A 109.0 . .
N36 C42 H42B 109.0 . .
C43 C42 H42B 109.0 . .
H42A C42 H42B 107.8 . .
C43 C44 H44A 109.5 . .
C43 C44 H44B 109.5 . .
H44A C44 H44B 109.5 . .
C43 C44 H44C 109.5 . .
H44A C44 H44C 109.5 . .
H44B C44 H44C 109.5 . .
C45 C43 C42 111.7(8) . .
C45 C43 C44 111.8(9) . .
C42 C43 C44 112.5(8) . .
C45 C43 H43 106.8 . .
C42 C43 H43 106.8 . .
C44 C43 H43 106.8 . .
C43 C45 H45A 109.5 . .
C43 C45 H45B 109.5 . .
H45A C45 H45B 109.5 . .
C43 C45 H45C 109.5 . .
H45A C45 H45C 109.5 . .
H45B C45 H45C 109.5 . .
N24 C26 N21 109.2(7) . .
N24 C26 H26 125.4 . .
N21 C26 H26 125.4 . .
N24 C27 C28 111.1(7) . .
N24 C27 H27A 109.4 . .
C28 C27 H27A 109.4 . .
N24 C27 H27B 109.4 . .
C28 C27 H27B 109.4 . .
H27A C27 H27B 108.0 . .
C30 C28 C27 108.7(7) . .
C30 C28 C29 111.6(8) . .
C27 C28 C29 112.5(7) . .
C30 C28 H28 108.0 . .
C27 C28 H28 108.0 . .
C29 C28 H28 108.0 . .
C28 C30 H30A 109.5 . .
C28 C30 H30B 109.5 . .
H30A C30 H30B 109.5 . .
C28 C30 H30C 109.5 . .
H30A C30 H30C 109.5 . .
H30B C30 H30C 109.5 . .
C28 C29 H29A 109.5 . .
C28 C29 H29B 109.5 . .
H29A C29 H29B 109.5 . .
C28 C29 H29C 109.5 . .
H29A C29 H29C 109.5 . .
H29B C29 H29C 109.5 . .
N16 C17 C18 113.0(9) . .
N16 C17 H17A 109.0 . .
C18 C17 H17A 109.0 . .
N16 C17 H17B 109.0 . .
C18 C17 H17B 109.0 . .
H17A C17 H17B 107.8 . .
C19 C18 C17 112.0(9) . .
C19 C18 C20 112.0(10) . .
C17 C18 C20 106.6(11) . .
C19 C18 H18 108.7 . .
C17 C18 H18 108.7 . .
C20 C18 H18 108.7 . .
C18 C19 H19A 109.5 . .
C18 C19 H19B 109.5 . .
H19A C19 H19B 109.5 . .
C18 C19 H19C 109.5 . .
H19A C19 H19C 109.5 . .
H19B C19 H19C 109.5 . .
C35 C33 C34 110.5(10) . .
C35 C33 C32 107.4(11) . .
C34 C33 C32 112.9(9) . .
C35 C33 H33 108.6 . .
C34 C33 H33 108.6 . .
C32 C33 H33 108.6 . .
C33 C35 H35A 109.5 . .
C33 C35 H35B 109.5 . .
H35A C35 H35B 109.5 . .
C33 C35 H35C 109.5 . .
H35A C35 H35C 109.5 . .
H35B C35 H35C 109.5 . .
C33 C34 H34A 109.5 . .
C33 C34 H34B 109.5 . .
H34A C34 H34B 109.5 . .
C33 C34 H34C 109.5 . .
H34A C34 H34C 109.5 . .
H34B C34 H34C 109.5 . .
N28 C32 C33 112.7(8) . .
N28 C32 H32A 109.1 . .
C33 C32 H32A 109.1 . .
N28 C32 H32B 109.1 . .
C33 C32 H32B 109.1 . .
H32A C32 H32B 107.8 . .
N25 C31 N28 109.4(7) . .
N25 C31 H31 125.3 . .
N28 C31 H31 125.3 . .
N14 N15 N16 107.7(7) . .
C38 C40 H40A 109.5 . .
C38 C40 H40B 109.5 . .
H40A C40 H40B 109.5 . .
C38 C40 H40C 109.5 . .
H40A C40 H40C 109.5 . .
H40B C40 H40C 109.5 . .
C38 C39 H39A 109.5 . .
C38 C39 H39B 109.5 . .
H39A C39 H39B 109.5 . .
C38 C39 H39C 109.5 . .
H39A C39 H39C 109.5 . .
H39B C39 H39C 109.5 . .
N9 Fe1 N9 180.0(3) 2_655 .
N9 Fe1 N1 90.1(3) 2_655 .
N9 Fe1 N1 89.9(3) . .
N9 Fe1 N1 89.9(3) 2_655 2_655
N9 Fe1 N1 90.1(3) . 2_655
N1 Fe1 N1 180.0(3) . 2_655
N9 Fe1 N5 88.9(2) 2_655 .
N9 Fe1 N5 91.1(2) . .
N1 Fe1 N5 91.8(2) . .
N1 Fe1 N5 88.2(2) 2_655 .
N9 Fe1 N5 91.1(2) 2_655 2_655
N9 Fe1 N5 88.9(2) . 2_655
N1 Fe1 N5 88.2(2) . 2_655
N1 Fe1 N5 91.8(2) 2_655 2_655
N5 Fe1 N5 180.0(5) . 2_655
C1 N1 N2 105.6(7) . .
C1 N1 Fe1 131.5(6) . .
N2 N1 Fe1 122.6(5) . .
N3 N2 N1 109.8(7) . .
N2 N3 N4 106.7(7) . .
C1 N4 N3 108.5(7) . .
C1 N4 C2 129.7(7) . .
N3 N4 C2 121.8(7) . .
C6 N5 N6 105.6(6) . .
C6 N5 Fe1 129.5(5) . .
N6 N5 Fe1 123.8(5) . .
N7 N6 N5 110.4(7) . .
N6 N7 N8 106.2(7) . .
C6 N8 N7 108.6(7) . .
C6 N8 C7 129.6(7) . .
N7 N8 C7 121.5(7) . .
C11 N9 N10 106.5(7) . .
C11 N9 Fe1 130.2(6) . .
N10 N9 Fe1 123.3(5) . .
N11 N10 N9 110.0(6) . .
N10 N11 N12 106.5(7) . .
C11 N12 N11 108.5(6) . .
C11 N12 C12 130.3(7) . .
N11 N12 C12 121.2(7) . .
C13 C15 H15A 109.5 . .
C13 C15 H15B 109.5 . .
H15A C15 H15B 109.5 . .
C13 C15 H15C 109.5 . .
H15A C15 H15C 109.5 . .
H15B C15 H15C 109.5 . .
N1 C1 N4 109.4(8) . .
N1 C1 H1 125.3 . .
N4 C1 H1 125.3 . .
N4 C2 C3 113.2(8) . .
N4 C2 H2A 108.9 . .
C3 C2 H2A 108.9 . .
N4 C2 H2B 108.9 . .
C3 C2 H2B 108.9 . .
H2A C2 H2B 107.8 . .
C5 C3 C2 112.7(8) . .
C5 C3 C4 110.9(9) . .
C2 C3 C4 106.8(8) . .
C5 C3 H3 108.8 . .
C2 C3 H3 108.8 . .
C4 C3 H3 108.8 . .
C3 C5 H5A 109.5 . .
C3 C5 H5B 109.5 . .
H5A C5 H5B 109.5 . .
C3 C5 H5C 109.5 . .
H5A C5 H5C 109.5 . .
H5B C5 H5C 109.5 . .
C3 C4 H4A 109.5 . .
C3 C4 H4B 109.5 . .
H4A C4 H4B 109.5 . .
C3 C4 H4C 109.5 . .
H4A C4 H4C 109.5 . .
H4B C4 H4C 109.5 . .
N8 C6 N5 109.2(7) . .
N8 C6 H6 125.4 . .
N5 C6 H6 125.4 . .
N8 C7 C8 112.5(7) . .
N8 C7 H7A 109.1 . .
C8 C7 H7A 109.1 . .
N8 C7 H7B 109.1 . .
C8 C7 H7B 109.1 . .
H7A C7 H7B 107.8 . .
C8 C9 H9A 109.5 . .
C8 C9 H9B 109.5 . .
H9A C9 H9B 109.5 . .
C8 C9 H9C 109.5 . .
H9A C9 H9C 109.5 . .
H9B C9 H9C 109.5 . .
C7 C8 C9 112.6(7) . .
C7 C8 C10 108.1(7) . .
C9 C8 C10 111.5(7) . .
C7 C8 H8 108.2 . .
C9 C8 H8 108.2 . .
C10 C8 H8 108.2 . .
C8 C10 H10A 109.5 . .
C8 C10 H10B 109.5 . .
H10A C10 H10B 109.5 . .
C8 C10 H10C 109.5 . .
H10A C10 H10C 109.5 . .
H10B C10 H10C 109.5 . .
N9 C11 N12 108.5(7) . .
N9 C11 H11 125.7 . .
N12 C11 H11 125.7 . .
N12 C12 C13 113.4(7) . .
N12 C12 H12A 108.9 . .
C13 C12 H12A 108.9 . .
N12 C12 H12B 108.9 . .
C13 C12 H12B 108.9 . .
H12A C12 H12B 107.7 . .
C12 C13 C15 112.3(8) . .
C12 C13 C14 111.6(8) . .
C15 C13 C14 112.0(9) . .
C12 C13 H13 106.9 . .
C15 C13 H13 106.9 . .
C14 C13 H13 106.9 . .
C13 C14 H14A 109.5 . .
C13 C14 H14B 109.5 . .
H14A C14 H14B 109.5 . .
C13 C14 H14C 109.5 . .
H14A C14 H14C 109.5 . .
H14B C14 H14C 109.5 . .
F3 Sb1 F2 88.9(2) . .
F3 Sb1 F6 177.1(2) . .
F2 Sb1 F6 89.2(2) . .
F3 Sb1 F5 88.8(2) . .
F2 Sb1 F5 88.6(2) . .
F6 Sb1 F5 89.1(2) . .
F3 Sb1 F1 90.8(3) . .
F2 Sb1 F1 89.9(3) . .
F6 Sb1 F1 91.3(3) . .
F5 Sb1 F1 178.4(3) . .
F3 Sb1 F4 91.0(2) . .
F2 Sb1 F4 179.2(3) . .
F6 Sb1 F4 91.0(2) . .
F5 Sb1 F4 92.2(2) . .
F1 Sb1 F4 89.3(3) . .
F8 Sb2 F11 176.2(3) . .
F8 Sb2 F7 91.5(2) . .
F11 Sb2 F7 91.5(3) . .
F8 Sb2 F12 88.2(2) . .
F11 Sb2 F12 88.7(3) . .
F7 Sb2 F12 179.0(3) . .
F8 Sb2 F9 88.9(2) . .
F11 Sb2 F9 88.8(3) . .
F7 Sb2 F9 90.3(3) . .
F12 Sb2 F9 88.7(3) . .
F8 Sb2 F10 91.2(2) . .
F11 Sb2 F10 91.1(3) . .
F7 Sb2 F10 89.1(3) . .
F12 Sb2 F10 91.9(2) . .
F9 Sb2 F10 179.3(3) . .
F18 Sb3 F17 91.2(2) . .
F18 Sb3 F16 88.8(2) . .
F17 Sb3 F16 88.3(3) . .
F18 Sb3 F13 92.1(2) . .
F17 Sb3 F13 89.8(3) . .
F16 Sb3 F13 177.9(3) . .
F18 Sb3 F14 175.5(2) . .
F17 Sb3 F14 92.0(3) . .
F16 Sb3 F14 88.1(2) . .
F13 Sb3 F14 91.1(3) . .
F18 Sb3 F15 88.6(2) . .
F17 Sb3 F15 177.9(2) . .
F16 Sb3 F15 89.6(2) . .
F13 Sb3 F15 92.4(2) . .
F14 Sb3 F15 88.1(2) . .

loop_
_geom_bond_atom_site_label_1
_geom_bond_atom_site_label_2
_geom_bond_distance
_geom_bond_site_symmetry_2
Fe2 N33 2.157(7) .
Fe2 N21 2.164(7) .
Fe2 N17 2.167(7) .
Fe2 N29 2.182(7) .
Fe2 N13 2.187(7) .
Fe2 N25 2.195(7) .
N13 C16 1.319(11) .
N13 N14 1.369(10) .
C16 N16 1.311(11) .
C16 H16 0.9300 .
N16 N15 1.349(10) .
N16 C17 1.474(11) .
N14 N15 1.290(11) .
N29 C36 1.329(10) .
N29 N30 1.365(10) .
N30 N31 1.294(10) .
N31 N32 1.361(10) .
N32 C36 1.298(10) .
N32 C37 1.474(10) .
N17 C21 1.318(10) .
N17 N18 1.372(10) .
N18 N19 1.295(10) .
N19 N20 1.348(10) .
N20 C21 1.318(11) .
N20 C22 1.473(11) .
N33 C41 1.316(10) .
N33 N34 1.359(10) .
N34 N35 1.292(10) .
N35 N36 1.357(10) .
N36 C41 1.312(12) .
N36 C42 1.476(10) .
N21 C26 1.325(10) .
N21 N22 1.364(10) .
N22 N23 1.291(10) .
N24 C26 1.304(11) .
N24 N23 1.356(9) .
N24 C27 1.458(10) .
N28 C31 1.336(11) .
N28 N27 1.355(10) .
N28 C32 1.451(12) .
N26 N27 1.292(11) .
N26 N25 1.372(10) .
N25 C31 1.324(11) .
C20 C18 1.531(17) .
C20 H20A 0.9600 .
C20 H20B 0.9600 .
C20 H20C 0.9600 .
C36 H36 0.9300 .
C37 C38 1.525(11) .
C37 H37A 0.9700 .
C37 H37B 0.9700 .
C38 C39 1.493(13) .
C38 C40 1.535(12) .
C38 H38 0.9800 .
C21 H21 0.9300 .
C22 C23 1.529(13) .
C22 H22A 0.9700 .
C22 H22B 0.9700 .
C24 C23 1.529(12) .
C24 H24A 0.9600 .
C24 H24B 0.9600 .
C24 H24C 0.9600 .
C23 C25 1.532(12) .
C23 H23 0.9800 .
C25 H25A 0.9600 .
C25 H25B 0.9600 .
C25 H25C 0.9600 .
C41 H41 0.9300 .
C42 C43 1.515(13) .
C42 H42A 0.9700 .
C42 H42B 0.9700 .
C44 C43 1.524(13) .
C44 H44A 0.9600 .
C44 H44B 0.9600 .
C44 H44C 0.9600 .
C43 C45 1.507(14) .
C43 H43 0.9800 .
C45 H45A 0.9600 .
C45 H45B 0.9600 .
C45 H45C 0.9600 .
C26 H26 0.9300 .
C27 C28 1.519(12) .
C27 H27A 0.9700 .
C27 H27B 0.9700 .
C28 C30 1.516(12) .
C28 C29 1.532(13) .
C28 H28 0.9800 .
C30 H30A 0.9600 .
C30 H30B 0.9600 .
C30 H30C 0.9600 .
C29 H29A 0.9600 .
C29 H29B 0.9600 .
C29 H29C 0.9600 .
C17 C18 1.520(15) .
C17 H17A 0.9700 .
C17 H17B 0.9700 .
C18 C19 1.511(16) .
C18 H18 0.9800 .
C19 H19A 0.9600 .
C19 H19B 0.9600 .
C19 H19C 0.9600 .
C33 C35 1.518(16) .
C33 C34 1.519(15) .
C33 C32 1.537(16) .
C33 H33 0.9800 .
C35 H35A 0.9600 .
C35 H35B 0.9600 .
C35 H35C 0.9600 .
C34 H34A 0.9600 .
C34 H34B 0.9600 .
C34 H34C 0.9600 .
C32 H32A 0.9700 .
C32 H32B 0.9700 .
C31 H31 0.9300 .
C40 H40A 0.9600 .
C40 H40B 0.9600 .
C40 H40C 0.9600 .
C39 H39A 0.9600 .
C39 H39B 0.9600 .
C39 H39C 0.9600 .
Fe1 N9 2.182(7) 2_655
Fe1 N9 2.182(7) .
Fe1 N1 2.185(7) .
Fe1 N1 2.185(7) 2_655
Fe1 N5 2.196(6) .
Fe1 N5 2.196(6) 2_655
N1 C1 1.313(11) .
N1 N2 1.375(9) .
N2 N3 1.296(11) .
N3 N4 1.352(10) .
N4 C1 1.321(11) .
N4 C2 1.465(11) .
N5 C6 1.326(10) .
N5 N6 1.365(10) .
N6 N7 1.291(10) .
N7 N8 1.365(10) .
N8 C6 1.310(10) .
N8 C7 1.457(10) .
N9 C11 1.314(10) .
N9 N10 1.360(10) .
N10 N11 1.295(10) .
N11 N12 1.354(9) .
N12 C11 1.326(11) .
N12 C12 1.477(10) .
C15 C13 1.518(14) .
C15 H15A 0.9600 .
C15 H15B 0.9600 .
C15 H15C 0.9600 .
C1 H1 0.9300 .
C2 C3 1.513(14) .
C2 H2A 0.9700 .
C2 H2B 0.9700 .
C3 C5 1.506(14) .
C3 C4 1.536(13) .
C3 H3 0.9800 .
C5 H5A 0.9600 .
C5 H5B 0.9600 .
C5 H5C 0.9600 .
C4 H4A 0.9600 .
C4 H4B 0.9600 .
C4 H4C 0.9600 .
C6 H6 0.9300 .
C7 C8 1.519(12) .
C7 H7A 0.9700 .
C7 H7B 0.9700 .
C9 C8 1.523(12) .
C9 H9A 0.9600 .
C9 H9B 0.9600 .
C9 H9C 0.9600 .
C8 C10 1.546(11) .
C8 H8 0.9800 .
C10 H10A 0.9600 .
C10 H10B 0.9600 .
C10 H10C 0.9600 .
C11 H11 0.9300 .
C12 C13 1.507(13) .
C12 H12A 0.9700 .
C12 H12B 0.9700 .
C13 C14 1.534(13) .
C13 H13 0.9800 .
C14 H14A 0.9600 .
C14 H14B 0.9600 .
C14 H14C 0.9600 .
Sb1 F3 1.874(5) .
Sb1 F2 1.880(5) .
Sb1 F6 1.882(5) .
Sb1 F5 1.883(5) .
Sb1 F1 1.885(5) .
Sb1 F4 1.893(5) .
Sb2 F8 1.872(5) .
Sb2 F11 1.874(6) .
Sb2 F7 1.877(5) .
Sb2 F12 1.882(5) .
Sb2 F9 1.888(5) .
Sb2 F10 1.890(5) .
Sb3 F18 1.867(5) .
Sb3 F17 1.872(5) .
Sb3 F16 1.875(5) .
Sb3 F13 1.885(5) .
Sb3 F14 1.886(6) .
Sb3 F15 1.889(5) .
